data_1552551
loop_
_publ_author_name
'Outahar, Fatima'
'Hannioui, Abdellah'
'Rakib, El Mostapha'
'Akssira, Mohamed'
'Saadi, Mohamed'
'El Ammari, Lahcen'

_publ_section_title
;
 9\a-Hydroxy-4,8-dimethyl-3'-phenyl-3,14-dioxatricyclo[9.3.0.0^2,4^]tetradec-7-en-13-one-12-spiro-5'-isoxazole
 monohydrate
;
_journal_coeditor_code HB4321
_journal_issue 10
_journal_name_full IUCrData
_journal_page_first x191408
_journal_paper_doi 10.1107/S2414314619014081
_journal_volume 4
_journal_year 2019
_chemical_absolute_configuration unk
_chemical_formula_iupac 'C22 H25 N O5, H2 O'
_chemical_formula_moiety 'C22 H25 N O5, H2 O'
_chemical_formula_sum 'C22 H27 N O6'
_chemical_formula_weight 401.44
_chemical_name_systematic
'9\a-Hydroxy-4,8-dimethyl-3'-phenyl-3,14-dioxatricyclo[9.3.0.0^2,4^]tetradec-7-en-13-one-12-spiro-5'-isoxazole monohydrate'
_space_group_crystal_system orthorhombic
_space_group_IT_number 19
_space_group_name_Hall 'P 2ac 2ab'
_space_group_name_H-M_alt 'P 21 21 21'
_symmetry_space_group_name_Hall 'P 2ac 2ab'
_symmetry_space_group_name_H-M 'P 21 21 21'
_atom_sites_solution_hydrogens mixed
_audit_creation_method SHELXL-2018/3
_cell_angle_alpha 90
_cell_angle_beta 90
_cell_angle_gamma 90
_cell_formula_units_Z 4
_cell_length_a 9.8947(4)
_cell_length_b 10.6554(4)
_cell_length_c 19.0286(8)
_cell_measurement_reflns_used 5184
_cell_measurement_temperature 296(2)
_cell_measurement_theta_max 28.696
_cell_measurement_theta_min 2.320
_cell_volume 2006.22(14)
_computing_cell_refinement
;
SAINT (Bruker, 2016)
;
_computing_data_collection
;
APEX3 (Bruker, 2016)
;
_computing_data_reduction
;
SAINT (Bruker, 2016)
;
_computing_molecular_graphics
;
WinGX and ORTEP-3 for Windows (Farrugia, 2012)
;
_computing_publication_material
;
Mercury (Macrae <i>et al.</i>, 2008) and publCIF (Westrip, 2010)
;
_computing_structure_refinement
;
SHELXL2018 (Sheldrick, 2015b)
;
_computing_structure_solution
;
SHELXTL2014 (Sheldrick, 2015a)
;
_diffrn_ambient_temperature 296(2)
_diffrn_detector 'PHOTON100 CMOS area-detector'
_diffrn_detector_area_resol_mean 10.4167
_diffrn_measured_fraction_theta_full 0.999
_diffrn_measured_fraction_theta_max 0.999
_diffrn_measurement_device_type 'Bruker D8 VENTURE Super DUO'
_diffrn_measurement_method '\f and \w scans'
_diffrn_radiation_monochromator 'HELIOS mirror optics'
_diffrn_radiation_source 'INCOATEC I\mS micro-focus source'
_diffrn_radiation_type MoK\a
_diffrn_radiation_wavelength 0.71073
_diffrn_reflns_av_R_equivalents 0.0493
_diffrn_reflns_av_unetI/netI 0.0244
_diffrn_reflns_limit_h_max 13
_diffrn_reflns_limit_h_min -13
_diffrn_reflns_limit_k_max 14
_diffrn_reflns_limit_k_min -14
_diffrn_reflns_limit_l_max 25
_diffrn_reflns_limit_l_min -25
_diffrn_reflns_number 60442
_diffrn_reflns_theta_full 25.242
_diffrn_reflns_theta_max 28.696
_diffrn_reflns_theta_min 2.320
_exptl_absorpt_coefficient_mu 0.097
_exptl_absorpt_correction_T_max 0.7464
_exptl_absorpt_correction_T_min 0.6667
_exptl_absorpt_correction_type multi-scan
_exptl_absorpt_process_details
;
(SADABS; Krause <i>et al.</i>,  2015)
;
_exptl_crystal_colour colourless
_exptl_crystal_density_diffrn 1.329
_exptl_crystal_description Block
_exptl_crystal_F_000 856
_exptl_crystal_size_max 0.35
_exptl_crystal_size_mid 0.30
_exptl_crystal_size_min 0.22
_refine_diff_density_max 0.236
_refine_diff_density_min -0.237
_refine_ls_abs_structure_details
;
Flack <i>x</i> determined using 1582 quotients [(I+)-(I-)]/[(I+)+(I-)]
(Parsons <i>et al.</i>,  2013)
;
_refine_ls_abs_structure_Flack 0.2(3)
_refine_ls_extinction_coef 0.020(3)
_refine_ls_extinction_expression Fc^*^=kFc[1+0.001xFc^2^\l^3^/sin(2\q)]^-1/4^
_refine_ls_extinction_method
;
SHELXL2018 (Sheldrick, 2015b)
;
_refine_ls_goodness_of_fit_ref 1.035
_refine_ls_hydrogen_treatment constr
_refine_ls_matrix_type full
_refine_ls_number_parameters 265
_refine_ls_number_reflns 5184
_refine_ls_number_restraints 3
_refine_ls_restrained_S_all 1.035
_refine_ls_R_factor_all 0.0555
_refine_ls_R_factor_gt 0.0421
_refine_ls_shift/su_max 0.000
_refine_ls_shift/su_mean 0.000
_refine_ls_structure_factor_coef Fsqd
_refine_ls_weighting_details 'w=1/[\s^2^(Fo^2^)+(0.0542P)^2^+0.2739P] where P=(Fo^2^+2Fc^2^)/3'
_refine_ls_weighting_scheme calc
_refine_ls_wR_factor_gt 0.0995
_refine_ls_wR_factor_ref 0.1068
_reflns_number_gt 4262
_reflns_number_total 5184
_reflns_threshold_expression 'I > 2\s(I)'
_cod_data_source_file hb4321sup1.cif
_cod_data_source_block I
_cod_database_code 1552551
_shelx_space_group_comment
;
The symmetry employed for this shelxl refinement is uniquely defined
by the following loop, which should always be used as a source of
symmetry information in preference to the above space-group names.
They are only intended as comments.
;

loop_
_space_group_symop_operation_xyz
'x, y, z'
'x+1/2, -y+1/2, -z'
'-x, y+1/2, -z+1/2'
'-x+1/2, -y, z+1/2'

loop_
_atom_site_type_symbol
_atom_site_label
_atom_site_fract_x
_atom_site_fract_y
_atom_site_fract_z
_atom_site_U_iso_or_equiv
_atom_site_adp_type
_atom_site_calc_flag
_atom_site_occupancy
C C1 0.1760(2) 0.7227(2) 0.90463(10) 0.0404(5) Uani d 1
H H1 0.224392 0.642647 0.907993 0.048 Uiso calc 1
C C2 0.0347(2) 0.7171(2) 0.92900(12) 0.0462(5) Uani d 1
C C3 -0.0159(3) 0.5912(3) 0.95379(14) 0.0591(7) Uani d 1
H H3A -0.088415 0.603557 0.987404 0.071 Uiso calc 1
H H3B 0.056725 0.546968 0.977423 0.071 Uiso calc 1
C C4 -0.0679(3) 0.5109(3) 0.89225(16) 0.0586(7) Uani d 1
H H4A -0.085000 0.426128 0.908619 0.070 Uiso calc 1
H H4B -0.152531 0.545344 0.875262 0.070 Uiso calc 1
C C5 0.0324(2) 0.5072(2) 0.83321(14) 0.0464(5) Uani d 1
H H5 0.108115 0.456949 0.840091 0.056 Uiso calc 1
C C6 0.0255(2) 0.5666(2) 0.77299(13) 0.0392(5) Uani d 1
C C7 0.1445(2) 0.5737(2) 0.72326(12) 0.0401(5) Uani d 1
H H7 0.111355 0.555812 0.675786 0.048 Uiso calc 1
C C8 0.2097(2) 0.7044(2) 0.72228(11) 0.0395(5) Uani d 1
H H8A 0.266325 0.710666 0.680811 0.047 Uiso calc 1
H H8B 0.138557 0.766483 0.717730 0.047 Uiso calc 1
C C9 0.29549(19) 0.7378(2) 0.78669(10) 0.0317(4) Uani d 1
H H9 0.333775 0.659763 0.805273 0.038 Uiso calc 1
C C10 0.2273(2) 0.8075(2) 0.84807(11) 0.0370(5) Uani d 1
H H10 0.154240 0.861266 0.830595 0.044 Uiso calc 1
C C11 -0.0696(3) 0.8083(3) 0.90614(19) 0.0681(8) Uani d 1
H H11A -0.133670 0.820708 0.943398 0.102 Uiso calc 1
H H11B -0.115452 0.776345 0.865421 0.102 Uiso calc 1
H H11C -0.027341 0.886787 0.894806 0.102 Uiso calc 1
C C12 -0.0961(2) 0.6355(3) 0.74590(16) 0.0631(8) Uani d 1
H H12A -0.174487 0.610443 0.772092 0.095 Uiso calc 1
H H12B -0.109088 0.615938 0.697116 0.095 Uiso calc 1
H H12C -0.082476 0.724223 0.751145 0.095 Uiso calc 1
C C13 0.41259(19) 0.82485(19) 0.76828(11) 0.0338(4) Uani d 1
C C14 0.4417(2) 0.8933(2) 0.83647(12) 0.0399(5) Uani d 1
C C15 0.5313(2) 0.76769(19) 0.72907(11) 0.0347(4) Uani d 1
H H15A 0.615524 0.780620 0.754171 0.042 Uiso calc 1
H H15B 0.518251 0.678594 0.721140 0.042 Uiso calc 1
C C16 0.5286(2) 0.83963(19) 0.66158(11) 0.0325(4) Uani d 1
C C17 0.61864(19) 0.8169(2) 0.60106(11) 0.0357(4) Uani d 1
C C18 0.6899(3) 0.7063(3) 0.59685(14) 0.0546(6) Uani d 1
H H18 0.681597 0.646653 0.632272 0.065 Uiso calc 1
C C19 0.7743(3) 0.6833(4) 0.53986(17) 0.0759(9) Uani d 1
H H19 0.821728 0.608173 0.537020 0.091 Uiso calc 1
C C20 0.7875(3) 0.7709(4) 0.48818(15) 0.0757(10) Uani d 1
H H20 0.845054 0.755849 0.450492 0.091 Uiso calc 1
C C21 0.7160(3) 0.8817(3) 0.49142(14) 0.0655(8) Uani d 1
H H21 0.725273 0.940825 0.455801 0.079 Uiso calc 1
C C22 0.6309(3) 0.9053(3) 0.54724(12) 0.0490(6) Uani d 1
H H22 0.581824 0.979675 0.549041 0.059 Uiso calc 1
N N1 0.43860(18) 0.92543(17) 0.65917(10) 0.0391(4) Uani d 1
O O1 0.1401(2) 0.7760(2) 0.97130(8) 0.0669(6) Uani d 1
O O2 0.23970(18) 0.47987(17) 0.74102(10) 0.0558(5) Uani d 1
H H2 0.299560 0.487847 0.711560 0.084 Uiso d 1
O O3 0.33524(17) 0.88429(16) 0.87917(9) 0.0476(4) Uani d 1
O O4 0.53835(19) 0.95705(17) 0.85124(10) 0.0552(5) Uani d 1
O O5 0.36483(15) 0.92729(14) 0.72264(9) 0.0430(4) Uani d 1
O O6 0.5694(3) 0.6818(2) 0.88559(11) 0.0820(7) Uani d 1
H H6A 0.594778 0.698718 0.925509 0.123 Uiso d 1
H H6B 0.580171 0.605807 0.881833 0.123 Uiso d 1

loop_
_atom_site_aniso_label
_atom_site_aniso_U_11
_atom_site_aniso_U_22
_atom_site_aniso_U_33
_atom_site_aniso_U_12
_atom_site_aniso_U_13
_atom_site_aniso_U_23
C1 0.0382(10) 0.0553(13) 0.0276(10) -0.0055(10) 0.0049(8) 0.0042(10)
C2 0.0436(11) 0.0602(14) 0.0349(11) -0.0079(11) 0.0160(9) -0.0065(10)
C3 0.0559(14) 0.0747(18) 0.0466(14) -0.0101(14) 0.0208(12) 0.0105(13)
C4 0.0570(15) 0.0557(15) 0.0631(17) -0.0149(12) 0.0187(13) 0.0042(13)
C5 0.0442(12) 0.0403(12) 0.0547(14) -0.0023(10) 0.0068(11) -0.0014(10)
C6 0.0313(9) 0.0413(11) 0.0450(12) -0.0039(9) 0.0000(9) -0.0066(10)
C7 0.0388(10) 0.0470(12) 0.0347(11) -0.0010(9) -0.0001(9) -0.0078(9)
C8 0.0383(10) 0.0523(13) 0.0279(10) -0.0054(9) 0.0013(8) 0.0040(9)
C9 0.0310(9) 0.0375(10) 0.0267(9) -0.0025(8) 0.0037(7) 0.0034(8)
C10 0.0347(10) 0.0447(12) 0.0316(10) -0.0044(9) 0.0064(8) 0.0003(9)
C11 0.0536(15) 0.0609(16) 0.090(2) 0.0054(13) 0.0273(15) -0.0072(16)
C12 0.0371(12) 0.084(2) 0.0683(19) 0.0054(13) -0.0057(12) 0.0081(15)
C13 0.0339(9) 0.0350(10) 0.0324(10) 0.0010(8) 0.0068(8) 0.0048(8)
C14 0.0420(11) 0.0363(10) 0.0413(12) -0.0062(9) 0.0103(9) -0.0013(9)
C15 0.0323(9) 0.0378(10) 0.0341(10) 0.0025(8) 0.0071(8) 0.0037(8)
C16 0.0292(8) 0.0382(10) 0.0303(10) -0.0047(8) 0.0016(8) 0.0000(8)
C17 0.0305(9) 0.0498(12) 0.0269(9) -0.0024(9) 0.0011(8) -0.0039(9)
C18 0.0500(13) 0.0685(17) 0.0452(13) 0.0169(12) 0.0063(11) 0.0025(12)
C19 0.0748(19) 0.095(2) 0.0578(18) 0.0356(18) 0.0136(15) -0.0078(17)
C20 0.0653(17) 0.124(3) 0.0379(14) 0.0260(19) 0.0184(13) -0.0058(17)
C21 0.0696(17) 0.094(2) 0.0328(13) 0.0055(16) 0.0166(12) 0.0089(14)
C22 0.0523(13) 0.0594(14) 0.0354(12) 0.0009(12) 0.0082(10) 0.0022(11)
N1 0.0381(9) 0.0437(10) 0.0354(9) 0.0024(8) 0.0100(8) 0.0089(8)
O1 0.0700(12) 0.1009(16) 0.0300(8) -0.0317(12) 0.0150(8) -0.0098(9)
O2 0.0506(9) 0.0519(10) 0.0648(12) 0.0128(8) 0.0138(9) -0.0071(9)
O3 0.0479(9) 0.0534(9) 0.0415(8) -0.0148(8) 0.0152(7) -0.0135(7)
O4 0.0526(10) 0.0539(10) 0.0590(11) -0.0206(8) 0.0117(9) -0.0098(8)
O5 0.0450(8) 0.0406(8) 0.0433(9) 0.0102(7) 0.0181(7) 0.0135(7)
O6 0.133(2) 0.0567(11) 0.0562(12) 0.0122(13) -0.0280(14) -0.0094(10)

loop_
_atom_type_symbol
_atom_type_description
_atom_type_scat_dispersion_real
_atom_type_scat_dispersion_imag
_atom_type_scat_source
C C 0.0033 0.0016 'International Tables Vol C Tables 4.2.6.8 and 6.1.1.4'
H H 0.0000 0.0000 'International Tables Vol C Tables 4.2.6.8 and 6.1.1.4'
N N 0.0061 0.0033 'International Tables Vol C Tables 4.2.6.8 and 6.1.1.4'
O O 0.0106 0.0060 'International Tables Vol C Tables 4.2.6.8 and 6.1.1.4'

loop_
_geom_angle_atom_site_label_1
_geom_angle_atom_site_label_2
_geom_angle_atom_site_label_3
_geom_angle
O1 C1 C2 60.19(14)
O1 C1 C10 118.8(2)
C2 C1 C10 124.9(2)
O1 C1 H1 114.1
C2 C1 H1 114.1
C10 C1 H1 114.1
O1 C2 C1 58.56(14)
O1 C2 C11 112.2(2)
C1 C2 C11 122.8(2)
O1 C2 C3 116.6(2)
C1 C2 C3 116.7(2)
C11 C2 C3 116.3(2)
C2 C3 C4 111.6(2)
C2 C3 H3A 109.3
C4 C3 H3A 109.3
C2 C3 H3B 109.3
C4 C3 H3B 109.3
H3A C3 H3B 108.0
C5 C4 C3 111.3(2)
C5 C4 H4A 109.4
C3 C4 H4A 109.4
C5 C4 H4B 109.4
C3 C4 H4B 109.4
H4A C4 H4B 108.0
C6 C5 C4 127.4(2)
C6 C5 H5 116.3
C4 C5 H5 116.3
C5 C6 C12 125.3(2)
C5 C6 C7 122.0(2)
C12 C6 C7 112.6(2)
O2 C7 C6 109.50(19)
O2 C7 C8 111.38(18)
C6 C7 C8 112.32(18)
O2 C7 H7 107.8
C6 C7 H7 107.8
C8 C7 H7 107.8
C9 C8 C7 115.70(18)
C9 C8 H8A 108.4
C7 C8 H8A 108.4
C9 C8 H8B 108.4
C7 C8 H8B 108.4
H8A C8 H8B 107.4
C13 C9 C8 112.22(16)
C13 C9 C10 102.36(16)
C8 C9 C10 118.42(16)
C13 C9 H9 107.8
C8 C9 H9 107.8
C10 C9 H9 107.8
O3 C10 C1 107.07(17)
O3 C10 C9 104.78(15)
C1 C10 C9 113.77(18)
O3 C10 H10 110.3
C1 C10 H10 110.3
C9 C10 H10 110.3
C2 C11 H11A 109.5
C2 C11 H11B 109.5
H11A C11 H11B 109.5
C2 C11 H11C 109.5
H11A C11 H11C 109.5
H11B C11 H11C 109.5
C6 C12 H12A 109.5
C6 C12 H12B 109.5
H12A C12 H12B 109.5
C6 C12 H12C 109.5
H12A C12 H12C 109.5
H12B C12 H12C 109.5
O5 C13 C14 102.06(16)
O5 C13 C15 104.81(15)
C14 C13 C15 117.79(18)
O5 C13 C9 110.02(16)
C14 C13 C9 103.90(16)
C15 C13 C9 117.18(17)
O4 C14 O3 121.7(2)
O4 C14 C13 128.4(2)
O3 C14 C13 109.67(17)
C16 C15 C13 101.66(16)
C16 C15 H15A 111.4
C13 C15 H15A 111.4
C16 C15 H15B 111.4
C13 C15 H15B 111.4
H15A C15 H15B 109.3
N1 C16 C17 120.69(18)
N1 C16 C15 114.23(17)
C17 C16 C15 125.09(18)
C18 C17 C22 119.4(2)
C18 C17 C16 119.7(2)
C22 C17 C16 120.9(2)
C17 C18 C19 120.3(3)
C17 C18 H18 119.9
C19 C18 H18 119.9
C20 C19 C18 120.0(3)
C20 C19 H19 120.0
C18 C19 H19 120.0
C19 C20 C21 120.4(2)
C19 C20 H20 119.8
C21 C20 H20 119.8
C20 C21 C22 120.3(3)
C20 C21 H21 119.9
C22 C21 H21 119.9
C21 C22 C17 119.6(3)
C21 C22 H22 120.2
C17 C22 H22 120.2
C16 N1 O5 109.87(16)
C1 O1 C2 61.26(13)
C7 O2 H2 104.1
C14 O3 C10 111.65(16)
N1 O5 C13 109.17(14)
H6A O6 H6B 104.9

loop_
_geom_bond_atom_site_label_1
_geom_bond_atom_site_label_2
_geom_bond_distance
C1 O1 1.435(3)
C1 C2 1.474(3)
C1 C10 1.494(3)
C1 H1 0.9800
C2 O1 1.459(3)
C2 C11 1.483(4)
C2 C3 1.508(4)
C3 C4 1.539(4)
C3 H3A 0.9700
C3 H3B 0.9700
C4 C5 1.499(4)
C4 H4A 0.9700
C4 H4B 0.9700
C5 C6 1.311(3)
C5 H5 0.9300
C6 C12 1.501(3)
C6 C7 1.513(3)
C7 O2 1.414(3)
C7 C8 1.535(3)
C7 H7 0.9800
C8 C9 1.533(3)
C8 H8A 0.9700
C8 H8B 0.9700
C9 C13 1.525(3)
C9 C10 1.540(3)
C9 H9 0.9800
C10 O3 1.470(3)
C10 H10 0.9800
C11 H11A 0.9600
C11 H11B 0.9600
C11 H11C 0.9600
C12 H12A 0.9600
C12 H12B 0.9600
C12 H12C 0.9600
C13 O5 1.473(2)
C13 C14 1.516(3)
C13 C15 1.519(3)
C14 O4 1.206(3)
C14 O3 1.334(3)
C15 C16 1.496(3)
C15 H15A 0.9700
C15 H15B 0.9700
C16 N1 1.277(3)
C16 C17 1.476(3)
C17 C18 1.376(3)
C17 C22 1.396(3)
C18 C19 1.390(4)
C18 H18 0.9300
C19 C20 1.362(5)
C19 H19 0.9300
C20 C21 1.377(5)
C20 H20 0.9300
C21 C22 1.379(3)
C21 H21 0.9300
C22 H22 0.9300
N1 O5 1.411(2)
O2 H2 0.8199
O6 H6A 0.8202
O6 H6B 0.8203

loop_
_geom_hbond_atom_site_label_D
_geom_hbond_atom_site_label_H
_geom_hbond_atom_site_label_A
_geom_hbond_site_symmetry_A
_geom_hbond_distance_DH
_geom_hbond_distance_HA
_geom_hbond_distance_DA
_geom_hbond_angle_DHA
_geom_hbond_publ_flag
C15 H15A O2 3_656 0.97 2.56 3.251(3) 128 yes
O2 H2 O4 3_646 0.82 2.03 2.822(3) 163 yes
O6 H6A O1 2_567 0.82 2.03 2.848(3) 173 yes
O6 H6B N1 3_646 0.82 2.08 2.863(3) 159 yes

loop_
_geom_torsion_atom_site_label_1
_geom_torsion_atom_site_label_2
_geom_torsion_atom_site_label_3
_geom_torsion_atom_site_label_4
_geom_torsion
C10 C1 C2 O1 -106.1(3)
O1 C1 C2 C11 97.6(3)
C10 C1 C2 C11 -8.4(4)
O1 C1 C2 C3 -106.2(2)
C10 C1 C2 C3 147.7(2)
O1 C2 C3 C4 -151.8(2)
C1 C2 C3 C4 -85.5(3)
C11 C2 C3 C4 72.2(3)
C2 C3 C4 C5 49.3(3)
C3 C4 C5 C6 -105.1(3)
C4 C5 C6 C12 -10.3(4)
C4 C5 C6 C7 168.7(2)
C5 C6 C7 O2 17.6(3)
C12 C6 C7 O2 -163.2(2)
C5 C6 C7 C8 -106.7(2)
C12 C6 C7 C8 72.5(3)
O2 C7 C8 C9 -48.7(3)
C6 C7 C8 C9 74.5(2)
C7 C8 C9 C13 148.31(18)
C7 C8 C9 C10 -92.7(2)
O1 C1 C10 O3 50.1(3)
C2 C1 C10 O3 122.2(2)
O1 C1 C10 C9 165.37(18)
C2 C1 C10 C9 -122.6(2)
C13 C9 C10 O3 -25.46(19)
C8 C9 C10 O3 -149.44(18)
C13 C9 C10 C1 -142.07(18)
C8 C9 C10 C1 94.0(2)
C8 C9 C13 O5 45.8(2)
C10 C9 C13 O5 -82.22(18)
C8 C9 C13 C14 154.41(17)
C10 C9 C13 C14 26.4(2)
C8 C9 C13 C15 -73.8(2)
C10 C9 C13 C15 158.24(17)
O5 C13 C14 O4 -78.3(3)
C15 C13 C14 O4 35.8(3)
C9 C13 C14 O4 167.2(2)
O5 C13 C14 O3 95.55(19)
C15 C13 C14 O3 -150.37(19)
C9 C13 C14 O3 -18.9(2)
O5 C13 C15 C16 -4.7(2)
C14 C13 C15 C16 -117.29(19)
C9 C13 C15 C16 117.54(19)
C13 C15 C16 N1 3.4(2)
C13 C15 C16 C17 -176.11(18)
N1 C16 C17 C18 -163.4(2)
C15 C16 C17 C18 16.1(3)
N1 C16 C17 C22 15.5(3)
C15 C16 C17 C22 -165.0(2)
C22 C17 C18 C19 0.6(4)
C16 C17 C18 C19 179.5(2)
C17 C18 C19 C20 0.5(5)
C18 C19 C20 C21 -1.0(5)
C19 C20 C21 C22 0.3(5)
C20 C21 C22 C17 0.8(4)
C18 C17 C22 C21 -1.3(4)
C16 C17 C22 C21 179.8(2)
C17 C16 N1 O5 179.14(17)
C15 C16 N1 O5 -0.3(2)
C10 C1 O1 C2 116.0(2)
C11 C2 O1 C1 -115.9(2)
C3 C2 O1 C1 106.4(2)
O4 C14 O3 C10 176.6(2)
C13 C14 O3 C10 2.3(2)
C1 C10 O3 C14 136.3(2)
C9 C10 O3 C14 15.1(2)
C16 N1 O5 C13 -3.0(2)
C14 C13 O5 N1 128.28(17)
C15 C13 O5 N1 4.9(2)
C9 C13 O5 N1 -121.88(17)

_cod_database_fobs_code 1552551
